data_7719095
loop_
_publ_author_name
'Sun, Yahao'
'Cai, Minzhen'
'Ma, Pengtao'
'Niu, Jingyang'
'Wang, Jingping'

_publ_section_title
;
 Crown-type tetranuclear Ag-POM exhibits excellent proton conductivity
 performance.
;
_journal_issue 31
_journal_name_full 'Dalton transactions (Cambridge, England : 2003)'
_journal_page_first 11953
_journal_page_last 11957
_journal_paper_doi 10.1039/d5dt01141h
_journal_volume 54
_journal_year 2025
_chemical_formula_moiety 'Ag3.4 As4 Na24.6 O198 W40, 8[H2O], 4[H2O]'
_chemical_formula_sum 'Ag3.4 As4 H24 Na24.6 O210 W40'
_chemical_formula_weight 11970.18
_space_group_crystal_system tetragonal
_space_group_IT_number 82
_space_group_name_Hall 'I -4'
_space_group_name_H-M_alt 'I -4'
_atom_sites_solution_primary dual
_audit_creation_date 2025-07-04
_audit_creation_method
;
Olex2 1.5
(compiled 2024.02.16 svn.r378c4104 for OlexSys, GUI svn.r6928)
;
_audit_update_record
;
2025-07-04 deposited with the CCDC.	2025-07-09 downloaded from the CCDC.
;
_cell_angle_alpha 90
_cell_angle_beta 90
_cell_angle_gamma 90
_cell_formula_units_Z 2
_cell_length_a 19.3853(3)
_cell_length_b 19.3853(3)
_cell_length_c 26.1587(5)
_cell_measurement_reflns_used 9940
_cell_measurement_temperature 150
_cell_measurement_theta_max 28.285
_cell_measurement_theta_min 2.481
_cell_volume 9830.2(3)
_computing_cell_refinement 'SAINT V8.38A (Bruker, 2018)'
_computing_data_reduction 'SAINT V8.38A (Bruker, 2018)'
_computing_molecular_graphics 'Olex2 1.5 (Dolomanov et al., 2009)'
_computing_publication_material 'Olex2 1.5 (Dolomanov et al., 2009)'
_computing_structure_refinement 'SHELXL 2018/3 (Sheldrick, 2015)'
_computing_structure_solution 'SHELXT 2018/2 (Sheldrick, 2018)'
_diffrn_ambient_temperature 150.0
_diffrn_detector 'Bruker APEX2 area detector'
_diffrn_detector_area_resol_mean 7.9
_diffrn_detector_type 'CCD area detector'
_diffrn_measured_fraction_theta_full 0.998
_diffrn_measured_fraction_theta_max 0.998
_diffrn_measurement_device 'three-circle diffractometer'
_diffrn_measurement_device_type 'Bruker D8 VENTURE PHOTO II'
_diffrn_measurement_method '\w and \f scans'
_diffrn_radiation_monochromator 'Helios multilayer optic'
_diffrn_radiation_probe x-ray
_diffrn_radiation_type 'Mo K\a'
_diffrn_radiation_wavelength 0.71073
_diffrn_reflns_av_R_equivalents 0.0418
_diffrn_reflns_av_unetI/netI 0.0384
_diffrn_reflns_Laue_measured_fraction_full 0.998
_diffrn_reflns_Laue_measured_fraction_max 0.998
_diffrn_reflns_limit_h_max 23
_diffrn_reflns_limit_h_min -23
_diffrn_reflns_limit_k_max 23
_diffrn_reflns_limit_k_min -20
_diffrn_reflns_limit_l_max 30
_diffrn_reflns_limit_l_min -31
_diffrn_reflns_number 35792
_diffrn_reflns_point_group_measured_fraction_full 0.997
_diffrn_reflns_point_group_measured_fraction_max 0.997
_diffrn_reflns_theta_full 25.095
_diffrn_reflns_theta_max 25.095
_diffrn_reflns_theta_min 2.101
_diffrn_source 'microfocus sealed X-ray tube'
_diffrn_source_current 1.4
_diffrn_source_power 0.07
_diffrn_source_type Microfocus
_diffrn_source_voltage 50.0
_exptl_absorpt_coefficient_mu 24.471
_exptl_absorpt_correction_T_max 0.0298
_exptl_absorpt_correction_T_min 0.0066
_exptl_absorpt_correction_type multi-scan
_exptl_absorpt_process_details
;
SADABS-2016/2 (Bruker,2016/2) was used for absorption correction.
wR2(int) was 0.1605 before and 0.0661 after correction.
The Ratio of minimum to maximum transmission is 0.2215.
The \l/2 correction factor is Not present.
;
_exptl_crystal_colour colourless
_exptl_crystal_colour_primary colourless
_exptl_crystal_density_diffrn 4.044
_exptl_crystal_description block
_exptl_crystal_F_000 10453
_exptl_crystal_size_max 0.19
_exptl_crystal_size_mid 0.17
_exptl_crystal_size_min 0.16
_refine_diff_density_max 1.630
_refine_diff_density_min -0.635
_refine_diff_density_rms 0.180
_refine_ls_abs_structure_details
;
 Flack x determined using 3858 quotients [(I+)-(I-)]/[(I+)+(I-)]
 (Parsons, Flack and Wagner, Acta Cryst. B69 (2013) 249-259).
;
_refine_ls_abs_structure_Flack 0.010(6)
_refine_ls_extinction_method none
_refine_ls_goodness_of_fit_ref 1.023
_refine_ls_hydrogen_treatment undef
_refine_ls_matrix_type full
_refine_ls_number_parameters 619
_refine_ls_number_reflns 8753
_refine_ls_number_restraints 18
_refine_ls_restrained_S_all 1.022
_refine_ls_R_factor_all 0.0270
_refine_ls_R_factor_gt 0.0254
_refine_ls_shift/su_max 0.001
_refine_ls_shift/su_mean 0.000
_refine_ls_structure_factor_coef Fsqd
_refine_ls_weighting_details 'w=1/[\s^2^(Fo^2^)+(0.0318P)^2^+13.1277P] where P=(Fo^2^+2Fc^2^)/3'
_refine_ls_weighting_scheme calc
_refine_ls_wR_factor_gt 0.0608
_refine_ls_wR_factor_ref 0.0617
_reflns_Friedel_coverage 0.949
_reflns_Friedel_fraction_full 0.997
_reflns_Friedel_fraction_max 0.997
_reflns_number_gt 8412
_reflns_number_total 8753
_reflns_threshold_expression 'I > 2\s(I)'
_cod_data_source_file d5dt01141h2.cif
_cod_data_source_block m13393_0m_a
_cod_depositor_comments 'Adding full bibliography for 7719095.cif.'
_cod_original_cell_volume 9830.2(4)
_cod_original_formula_sum 'Ag3.40 H24 As4 Na24.60 O210 W40'
_cod_database_code 7719095
_shelx_shelxl_version_number 2018/3
_shelx_space_group_comment
;
The symmetry employed for this shelxl refinement is uniquely defined
by the following loop, which should always be used as a source of
symmetry information in preference to the above space-group names.
They are only intended as comments.
;
_shelx_estimated_absorpt_t_max 0.111
_shelx_estimated_absorpt_t_min 0.090
_diffrn_source_source 'Incoatc Ius 3.0 '
_olex2_refinement_description
;
1. Uiso/Uaniso restraints and constraints
Uanis(O1W) \\sim Ueq, Uanis(O9W) \\sim Ueq, Uanis(O14W) \\sim Ueq: with sigma
of 0.01 and sigma for terminal atoms of 0.02
Uanis(Ag1) = Uanis(Na1A)
2. Others
 Fixed Sof: Ag1(0.85) Na3(0.75) Na7(0.75) Na8(0.75) Na1A(0.15)
;
_smtbx_masks_special_details
;
A solvent mask was calculated and 246 electrons were 
found in a volume of 786\%A^3^ in 2 voids per unit cell. 
This is consistent with the presence of 
8[H2O], 4[H2O] per formula unit 
which account for 240 electrons 
per unit cell.
;
_smtbx_masks_void_probe_radius 1.2
_smtbx_masks_void_truncation_radius 1.2
_olex2_submission_special_instructions 'No special instructions were received'

loop_
_space_group_symop_operation_xyz
'x, y, z'
'-x, -y, z'
'y, -x, -z'
'-y, x, -z'
'x+1/2, y+1/2, z+1/2'
'-x+1/2, -y+1/2, z+1/2'
'y+1/2, -x+1/2, -z+1/2'
'-y+1/2, x+1/2, -z+1/2'

loop_
_atom_site_label
_atom_site_type_symbol
_atom_site_fract_x
_atom_site_fract_y
_atom_site_fract_z
_atom_site_U_iso_or_equiv
_atom_site_adp_type
_atom_site_occupancy
_atom_site_site_symmetry_order
_atom_site_calc_flag
_atom_site_refinement_flags_posn
_atom_site_refinement_flags_adp
_atom_site_refinement_flags_occupancy
_atom_site_disorder_assembly
_atom_site_disorder_group
W1 W 0.41996(3) 0.16355(3) 0.57352(3) 0.02680(15) Uani 1 1 d . . . . .
W2 W 0.25664(4) 0.13341(4) 0.61831(3) 0.02930(16) Uani 1 1 d . . . . .
W3 W 0.23416(4) 0.37949(4) 0.68266(3) 0.02907(16) Uani 1 1 d . . . . .
W4 W 0.49572(3) 0.31732(3) 0.50003(3) 0.02733(15) Uani 1 1 d . . . . .
W5 W 0.34101(3) 0.22702(3) 0.45368(3) 0.02650(15) Uani 1 1 d . . . . .
W6 W 0.22016(3) 0.35335(4) 0.45358(3) 0.02658(15) Uani 1 1 d . . . . .
W7 W 0.12214(4) 0.27365(4) 0.61916(3) 0.02943(16) Uani 1 1 d . . . . .
W8 W 0.17923(4) 0.19506(4) 0.49716(3) 0.02958(16) Uani 1 1 d . . . . .
W9 W 0.36583(4) 0.24202(4) 0.68257(3) 0.02832(16) Uani 1 1 d . . . . .
W10 W 0.15860(3) 0.43515(4) 0.57272(3) 0.02731(15) Uani 1 1 d . . . . .
Ag1 Ag 0.40053(10) 0.40476(10) 0.60797(7) 0.0386(4) Uani 0.85 1 d . . P A 1
As1 As 0.30355(8) 0.31385(9) 0.56868(7) 0.0254(4) Uani 1 1 d . . . . .
Na1 Na 0.500000 0.500000 0.500000 0.033(3) Uani 1 4 d S T P A .
Na2 Na 0.3717(5) 0.1573(5) 0.8230(4) 0.063(3) Uani 1 1 d . . . . .
Na3 Na 0.3437(6) 0.0896(8) 0.3271(4) 0.061(4) Uani 0.75 1 d . . P . .
Na4 Na 0.500000 0.000000 0.5059(4) 0.035(2) Uani 1 2 d S T P . .
Na5 Na 0.3900(6) 0.3873(5) 0.2785(4) 0.066(3) Uani 1 1 d . . . . .
Na6 Na 0.3912(4) 0.3970(4) 0.4066(3) 0.0436(18) Uani 1 1 d . . . . .
Na7 Na 0.1640(6) 0.1786(6) 0.3074(4) 0.054(3) Uani 0.75 1 d . . P . .
Na8 Na 0.3070(5) 0.0644(5) 0.4960(4) 0.041(2) Uani 0.75 1 d . . P . .
O1 O 0.3719(6) 0.1686(6) 0.5071(5) 0.029(3) Uani 1 1 d . . . . .
O2 O 0.2656(6) 0.2761(6) 0.5129(4) 0.027(2) Uani 1 1 d . . . . .
O2W O 0.4315(8) 0.3150(7) 0.3467(6) 0.044(3) Uani 1 1 d . . . . .
O3 O 0.1272(6) 0.2404(6) 0.5476(5) 0.031(3) Uani 1 1 d . . . . .
O3W O 0.3128(8) 0.4396(8) 0.3443(6) 0.052(4) Uani 1 1 d . . . . .
O4 O 0.2928(6) 0.4124(6) 0.4791(5) 0.027(2) Uani 1 1 d . . . . .
O4W O 0.3190(10) 0.3010(11) 0.2464(7) 0.081(6) Uani 1 1 d . . . . .
O5 O 0.4765(6) 0.0974(6) 0.5627(5) 0.032(3) Uani 1 1 d . . . . .
O5W O 0.6195(7) 0.0217(7) 0.5254(7) 0.056(4) Uani 1 1 d . . . . .
O6 O 0.2238(6) 0.1415(6) 0.5464(5) 0.030(3) Uani 1 1 d . . . . .
O6W O 0.4609(12) 0.0928(14) 0.8669(9) 0.100(7) Uani 1 1 d . . . . .
O7 O 0.3829(7) 0.1942(7) 0.4000(5) 0.037(3) Uani 1 1 d . . . . .
O7W O 0.2053(12) 0.0138(10) 0.4791(9) 0.093(7) Uani 1 1 d . . . . .
O8 O 0.2940(6) 0.3026(6) 0.4181(4) 0.026(3) Uani 1 1 d . . . . .
O8W O 0.3679(9) 0.0476(8) 0.4136(8) 0.075(6) Uani 1 1 d . . . . .
O9 O 0.4165(7) 0.3138(7) 0.6657(5) 0.035(3) Uani 1 1 d . . . . .
O9W O 0.4144(14) -0.0170(12) 0.3020(9) 0.100(7) Uani 1 1 d . U . . .
O10 O 0.2152(6) 0.0556(6) 0.6348(5) 0.035(3) Uani 1 1 d . . . . .
O10W O 0.4324(11) 0.1581(11) 0.2888(8) 0.081(6) Uani 1 1 d . . . . .
O11 O 0.1710(6) 0.4429(6) 0.6449(4) 0.028(3) Uani 1 1 d . . . . .
O11W O 0.2266(9) 0.1050(9) 0.3601(6) 0.056(4) Uani 1 1 d . . . . .
O12 O 0.0929(6) 0.3574(6) 0.5903(5) 0.031(3) Uani 1 1 d . . . . .
O12W O 0.0885(9) 0.2384(8) 0.3633(6) 0.057(4) Uani 1 1 d . . . . .
O13 O 0.1636(6) 0.3858(6) 0.5070(5) 0.033(3) Uani 1 1 d . . . . .
O13W O 0.2345(10) 0.2707(11) 0.3241(7) 0.076(6) Uani 1 1 d . . . . .
O14 O 0.0448(6) 0.2371(7) 0.6365(5) 0.040(3) Uani 1 1 d . . . . .
O14W O 0.0973(13) 0.1061(14) 0.2643(9) 0.109(8) Uani 1 1 d . U . . .
O15 O 0.2576(6) 0.1740(6) 0.4501(4) 0.028(2) Uani 1 1 d . . . . .
O15W O 0.3287(18) 0.0643(17) 0.7731(11) 0.140(11) Uani 1 1 d . . . . .
O16 O 0.2352(6) 0.4797(6) 0.5536(4) 0.029(3) Uani 1 1 d . . . . .
O17 O 0.1837(6) 0.1992(6) 0.6304(5) 0.033(3) Uani 1 1 d . . . . .
O18 O 0.2251(6) 0.3372(6) 0.5999(5) 0.026(2) Uani 1 1 d . . . . .
O19 O 0.1640(6) 0.2727(6) 0.4491(4) 0.026(2) Uani 1 1 d . . . . .
O20 O 0.3085(7) 0.4266(7) 0.6658(5) 0.037(3) Uani 1 1 d . . . . .
O21 O 0.1891(6) 0.3960(7) 0.4003(5) 0.033(3) Uani 1 1 d . . . . .
O22 O 0.4865(7) 0.3782(6) 0.5488(5) 0.036(3) Uani 1 1 d . . . . .
O23 O 0.3388(6) 0.1021(6) 0.5906(5) 0.029(3) Uani 1 1 d . . . . .
O24 O 0.3770(7) 0.4922(6) 0.5493(5) 0.038(3) Uani 1 1 d . . . . .
O25 O 0.3914(7) 0.2228(7) 0.7441(5) 0.039(3) Uani 1 1 d . . . . .
O26 O 0.4679(6) 0.2399(6) 0.5534(5) 0.031(3) Uani 1 1 d . . . . .
O27 O 0.3241(6) 0.2339(6) 0.6005(4) 0.029(3) Uani 1 1 d . . . . .
O28 O 0.2171(7) 0.4078(7) 0.7440(5) 0.039(3) Uani 1 1 d . . . . .
O29 O 0.4025(6) 0.2967(6) 0.4795(5) 0.029(3) Uani 1 1 d . . . . .
O30 O 0.1201(6) 0.1378(7) 0.4717(5) 0.039(3) Uani 1 1 d . . . . .
O31 O 0.1479(6) 0.3134(6) 0.6799(5) 0.034(3) Uani 1 1 d . . . . .
O32 O 0.0936(6) 0.4940(6) 0.5601(4) 0.032(3) Uani 1 1 d . . . . .
O33 O 0.2837(6) 0.2966(6) 0.6952(5) 0.030(3) Uani 1 1 d . . . . .
O34 O 0.2981(6) 0.1571(6) 0.6804(5) 0.032(3) Uani 1 1 d . . . . .
O35 O 0.4278(6) 0.1769(6) 0.6455(4) 0.029(3) Uani 1 1 d . . . . .
O1W O 0.500000 0.500000 0.6722(9) 0.066(6) Uani 1 2 d S TU P . .
Na1A Na 0.422(3) 0.430(3) 0.626(2) 0.0386(4) Uani 0.15 1 d . . P A 2

loop_
_atom_site_aniso_label
_atom_site_aniso_U_11
_atom_site_aniso_U_22
_atom_site_aniso_U_33
_atom_site_aniso_U_23
_atom_site_aniso_U_13
_atom_site_aniso_U_12
W1 0.0260(3) 0.0269(3) 0.0275(4) 0.0010(3) 0.0013(3) 0.0002(3)
W2 0.0276(3) 0.0290(4) 0.0313(4) 0.0039(3) 0.0026(3) -0.0005(3)
W3 0.0286(4) 0.0336(4) 0.0250(4) -0.0002(3) 0.0013(3) 0.0037(3)
W4 0.0257(3) 0.0254(3) 0.0309(4) 0.0002(3) -0.0013(3) -0.0007(2)
W5 0.0264(3) 0.0270(3) 0.0261(4) -0.0024(3) -0.0002(3) -0.0005(3)
W6 0.0259(3) 0.0291(4) 0.0248(4) -0.0001(3) -0.0022(3) 0.0007(3)
W7 0.0252(3) 0.0338(4) 0.0292(4) 0.0037(3) 0.0022(3) 0.0012(3)
W8 0.0275(4) 0.0317(4) 0.0295(4) -0.0001(3) -0.0009(3) -0.0037(3)
W9 0.0294(4) 0.0312(4) 0.0243(4) 0.0023(3) 0.0001(3) 0.0017(3)
W10 0.0260(4) 0.0292(4) 0.0268(4) 0.0003(3) 0.0003(3) 0.0029(3)
Ag1 0.0367(10) 0.0386(10) 0.0403(11) 0.0054(8) 0.0047(8) 0.0046(7)
As1 0.0244(9) 0.0270(9) 0.0248(9) -0.0002(7) -0.0007(7) 0.0005(7)
Na1 0.015(4) 0.015(4) 0.068(10) 0.000 0.000 0.000
Na2 0.067(6) 0.069(6) 0.054(6) 0.010(5) -0.008(5) -0.004(5)
Na3 0.039(6) 0.119(11) 0.024(6) 0.009(6) -0.001(5) -0.014(6)
Na4 0.040(6) 0.028(5) 0.037(6) 0.000 0.000 -0.003(4)
Na5 0.076(7) 0.066(6) 0.055(6) -0.004(5) -0.006(5) -0.024(5)
Na6 0.046(5) 0.041(4) 0.044(5) 0.004(3) -0.005(4) -0.003(3)
Na7 0.059(7) 0.060(7) 0.043(6) -0.003(5) -0.013(5) -0.004(6)
Na8 0.046(6) 0.029(5) 0.047(6) 0.004(4) 0.002(5) 0.000(4)
O1 0.034(6) 0.023(6) 0.030(7) 0.003(5) 0.000(5) 0.000(5)
O2 0.031(6) 0.029(6) 0.022(6) 0.003(5) 0.000(5) 0.008(5)
O2W 0.048(9) 0.033(7) 0.050(9) 0.001(6) 0.005(7) 0.000(6)
O3 0.028(6) 0.035(7) 0.032(7) 0.002(5) 0.002(5) -0.004(5)
O3W 0.060(10) 0.045(9) 0.052(10) 0.015(7) 0.004(8) 0.003(7)
O4 0.028(6) 0.024(6) 0.029(6) 0.000(5) -0.002(5) 0.000(4)
O4W 0.083(14) 0.101(15) 0.058(11) -0.040(11) 0.025(10) -0.031(11)
O5 0.033(7) 0.037(7) 0.027(7) -0.002(5) -0.003(5) 0.009(5)
O5W 0.036(8) 0.041(8) 0.091(12) 0.023(8) -0.011(8) -0.004(6)
O6 0.025(6) 0.034(7) 0.032(7) -0.003(5) 0.001(5) -0.002(5)
O6W 0.085(16) 0.13(2) 0.082(16) 0.016(14) -0.022(12) 0.017(14)
O7 0.036(7) 0.051(8) 0.023(7) -0.001(6) 0.001(5) -0.001(6)
O7W 0.095(15) 0.049(11) 0.14(2) -0.005(12) 0.026(14) -0.002(10)
O8 0.029(6) 0.026(6) 0.024(6) -0.002(5) -0.006(5) 0.003(5)
O8W 0.061(11) 0.042(9) 0.121(18) 0.014(10) -0.034(11) -0.009(8)
O9 0.034(7) 0.039(7) 0.031(7) -0.001(5) 0.004(5) 0.007(6)
O9W 0.145(18) 0.079(13) 0.076(14) 0.006(11) 0.003(13) -0.006(13)
O10 0.033(7) 0.025(6) 0.047(8) 0.006(5) 0.012(6) 0.003(5)
O10W 0.079(14) 0.104(16) 0.061(13) -0.009(11) -0.001(10) -0.025(12)
O11 0.020(6) 0.035(7) 0.029(7) -0.004(5) -0.005(5) 0.007(5)
O11W 0.061(10) 0.065(11) 0.042(9) -0.014(7) -0.005(7) 0.011(8)
O12 0.026(6) 0.036(7) 0.031(7) 0.001(5) -0.005(5) 0.005(5)
O12W 0.059(10) 0.060(10) 0.053(10) 0.002(8) -0.009(8) -0.011(8)
O13 0.033(7) 0.029(6) 0.038(8) 0.003(5) 0.000(5) 0.001(5)
O13W 0.068(12) 0.107(16) 0.052(10) -0.011(10) -0.011(9) -0.028(11)
O14 0.023(6) 0.057(9) 0.041(8) 0.009(6) 0.008(5) 0.007(6)
O14W 0.106(16) 0.116(17) 0.104(16) 0.028(13) 0.012(13) -0.019(13)
O15 0.034(6) 0.029(6) 0.021(6) -0.003(5) 0.000(5) 0.000(5)
O15W 0.20(3) 0.14(3) 0.082(18) -0.018(17) -0.004(19) -0.04(2)
O16 0.035(7) 0.028(6) 0.025(7) 0.005(5) -0.004(5) 0.001(5)
O17 0.031(7) 0.032(7) 0.036(7) 0.003(5) 0.007(5) 0.005(5)
O18 0.022(6) 0.027(6) 0.029(6) 0.000(5) 0.000(5) 0.001(4)
O19 0.026(6) 0.024(6) 0.027(6) -0.007(5) -0.003(5) -0.004(5)
O20 0.035(7) 0.038(7) 0.038(8) 0.001(6) -0.002(6) 0.008(6)
O21 0.026(6) 0.048(8) 0.024(6) 0.007(5) -0.002(5) -0.002(5)
O22 0.036(7) 0.032(7) 0.040(8) -0.009(6) -0.003(6) 0.005(5)
O23 0.019(6) 0.037(7) 0.030(7) 0.005(5) 0.003(5) 0.009(5)
O24 0.035(7) 0.035(7) 0.045(8) -0.008(6) -0.004(6) -0.003(5)
O25 0.042(8) 0.040(8) 0.033(7) 0.004(6) 0.003(6) 0.007(6)
O26 0.032(6) 0.029(6) 0.033(7) 0.009(5) 0.009(5) 0.004(5)
O27 0.029(6) 0.037(7) 0.022(6) -0.001(5) -0.002(5) 0.002(5)
O28 0.039(7) 0.045(8) 0.032(8) 0.001(6) 0.008(6) 0.007(6)
O29 0.036(7) 0.023(6) 0.028(7) 0.005(5) -0.002(5) -0.002(5)
O30 0.025(7) 0.039(7) 0.053(8) 0.004(6) -0.005(6) -0.009(5)
O31 0.022(6) 0.040(7) 0.039(7) -0.004(6) 0.004(5) 0.006(5)
O32 0.034(7) 0.037(7) 0.024(7) 0.001(5) 0.002(5) 0.006(5)
O33 0.024(6) 0.032(7) 0.035(7) -0.001(5) -0.004(5) 0.005(5)
O34 0.033(7) 0.032(7) 0.030(7) 0.005(5) 0.002(5) -0.002(5)
O35 0.033(7) 0.029(6) 0.024(6) 0.001(5) 0.002(5) 0.001(5)
O1W 0.060(11) 0.067(11) 0.072(12) 0.000 0.000 -0.022(10)
Na1A 0.0367(10) 0.0386(10) 0.0403(11) 0.0054(8) 0.0047(8) 0.0046(7)

loop_
_atom_type_symbol
_atom_type_description
_atom_type_scat_dispersion_real
_atom_type_scat_dispersion_imag
_atom_type_scat_source
H H 0.0000 0.0000 'International Tables Vol C Tables 4.2.6.8 and 6.1.1.4'
Ag Ag -0.8971 1.1015 'International Tables Vol C Tables 4.2.6.8 and 6.1.1.4'
As As 0.0499 2.0058 'International Tables Vol C Tables 4.2.6.8 and 6.1.1.4'
Na Na 0.0362 0.0249 'International Tables Vol C Tables 4.2.6.8 and 6.1.1.4'
O O 0.0106 0.0060 'International Tables Vol C Tables 4.2.6.8 and 6.1.1.4'
W W -0.8490 6.8722 'International Tables Vol C Tables 4.2.6.8 and 6.1.1.4'

loop_
_geom_angle_atom_site_label_1
_geom_angle_atom_site_label_2
_geom_angle_atom_site_label_3
_geom_angle
_geom_angle_site_symmetry_1
_geom_angle_site_symmetry_3
_geom_angle_publ_flag
O1 W1 O23 81.8(5) . . ?
O1 W1 O27 82.3(4) . . ?
O5 W1 O1 101.2(5) . . ?
O5 W1 O23 95.3(5) . . ?
O5 W1 O26 103.6(6) . . ?
O5 W1 O27 165.1(5) . . ?
O5 W1 O35 102.3(5) . . ?
O23 W1 O27 70.7(4) . . ?
O26 W1 O1 86.9(5) . . ?
O26 W1 O23 159.6(5) . . ?
O26 W1 O27 91.0(5) . . ?
O26 W1 O35 97.7(5) . . ?
O35 W1 O1 154.2(5) . . ?
O35 W1 O23 85.6(5) . . ?
O35 W1 O27 72.3(5) . . ?
O6 W2 O27 85.8(4) . . ?
O10 W2 O6 98.8(6) . . ?
O10 W2 O17 101.0(5) . . ?
O10 W2 O23 102.0(5) . . ?
O10 W2 O27 173.6(5) . . ?
O10 W2 O34 101.2(6) . . ?
O17 W2 O6 82.4(5) . . ?
O17 W2 O27 83.9(5) . . ?
O23 W2 O6 86.1(5) . . ?
O23 W2 O17 155.6(5) . . ?
O23 W2 O27 73.8(5) . . ?
O23 W2 O34 92.9(5) . . ?
O34 W2 O6 159.8(5) . . ?
O34 W2 O17 90.6(5) . . ?
O34 W2 O27 74.6(4) . . ?
O11 W3 O18 73.1(4) . . ?
O11 W3 O31 82.5(5) . . ?
O20 W3 O11 93.3(5) . . ?
O20 W3 O18 90.7(5) . . ?
O20 W3 O31 162.8(6) . . ?
O20 W3 O33 94.0(5) . . ?
O28 W3 O11 98.4(5) . . ?
O28 W3 O18 164.5(5) . . ?
O28 W3 O20 103.0(6) . . ?
O28 W3 O31 94.2(6) . . ?
O28 W3 O33 101.9(6) . . ?
O31 W3 O18 72.1(4) . . ?
O33 W3 O11 156.3(5) . . ?
O33 W3 O18 84.3(5) . . ?
O33 W3 O31 83.9(5) . . ?
O4 W4 O16 78.4(5) 4_656 4_656 ?
O4 W4 O26 82.7(5) 4_656 . ?
O4 W4 O29 153.7(5) 4_656 . ?
O22 W4 O4 93.2(5) . 4_656 ?
O22 W4 O16 171.1(5) . 4_656 ?
O22 W4 O24 96.1(6) . 4_656 ?
O22 W4 O26 88.3(6) . . ?
O22 W4 O29 104.3(5) . . ?
O24 W4 O4 104.4(5) 4_656 4_656 ?
O24 W4 O16 88.8(5) 4_656 4_656 ?
O24 W4 O26 171.4(5) 4_656 . ?
O24 W4 O29 93.3(5) 4_656 . ?
O26 W4 O16 87.9(4) . 4_656 ?
O29 W4 O16 82.7(5) . 4_656 ?
O29 W4 O26 78.4(5) . . ?
O1 W5 O2 87.3(4) . . ?
O1 W5 O8 160.6(5) . . ?
O1 W5 O15 89.0(5) . . ?
O1 W5 O29 88.0(5) . . ?
O7 W5 O1 103.2(6) . . ?
O7 W5 O2 167.4(5) . . ?
O7 W5 O8 96.2(6) . . ?
O7 W5 O15 99.1(5) . . ?
O7 W5 O29 104.5(6) . . ?
O8 W5 O2 73.6(4) . . ?
O15 W5 O2 73.9(5) . . ?
O15 W5 O8 89.1(5) . . ?
O15 W5 O29 156.3(5) . . ?
O29 W5 O2 82.5(5) . . ?
O29 W5 O8 86.0(5) . . ?
O4 W6 O2 82.9(4) . . ?
O4 W6 O8 86.0(5) . . ?
O8 W6 O2 73.6(4) . . ?
O13 W6 O2 86.6(5) . . ?
O13 W6 O4 88.3(5) . . ?
O13 W6 O8 159.9(5) . . ?
O13 W6 O19 89.2(5) . . ?
O19 W6 O2 74.3(5) . . ?
O19 W6 O4 157.1(5) . . ?
O19 W6 O8 88.6(5) . . ?
O21 W6 O2 167.4(5) . . ?
O21 W6 O4 104.4(5) . . ?
O21 W6 O8 96.5(5) . . ?
O21 W6 O13 103.6(6) . . ?
O21 W6 O19 98.2(5) . . ?
O3 W7 O18 85.8(4) . . ?
O12 W7 O3 85.2(5) . . ?
O12 W7 O17 155.6(5) . . ?
O12 W7 O18 73.9(5) . . ?
O14 W7 O3 99.1(6) . . ?
O14 W7 O12 101.5(6) . . ?
O14 W7 O17 101.2(6) . . ?
O14 W7 O18 173.1(5) . . ?
O14 W7 O31 100.5(6) . . ?
O17 W7 O3 82.4(5) . . ?
O17 W7 O18 84.2(5) . . ?
O31 W7 O3 160.2(5) . . ?
O31 W7 O12 93.8(5) . . ?
O31 W7 O17 90.9(5) . . ?
O31 W7 O18 74.9(5) . . ?
O3 W8 O2 86.9(4) . . ?
O3 W8 O15 159.5(5) . . ?
O3 W8 O19 90.6(5) . . ?
O6 W8 O2 85.5(4) . . ?
O6 W8 O3 91.4(5) . . ?
O6 W8 O15 87.7(5) . . ?
O6 W8 O19 158.2(5) . . ?
O15 W8 O2 72.6(4) . . ?
O19 W8 O2 73.0(4) . . ?
O19 W8 O15 82.9(5) . . ?
O30 W8 O2 167.4(5) . . ?
O30 W8 O3 102.4(6) . . ?
O30 W8 O6 102.5(6) . . ?
O30 W8 O15 97.8(6) . . ?
O30 W8 O19 98.3(5) . . ?
O9 W9 O27 91.0(5) . . ?
O9 W9 O33 94.0(5) . . ?
O9 W9 O34 163.6(5) . . ?
O9 W9 O35 92.4(5) . . ?
O25 W9 O9 104.1(6) . . ?
O25 W9 O27 163.2(6) . . ?
O25 W9 O33 101.2(6) . . ?
O25 W9 O34 92.0(6) . . ?
O25 W9 O35 98.3(5) . . ?
O33 W9 O27 84.7(5) . . ?
O33 W9 O34 85.3(5) . . ?
O33 W9 O35 157.3(5) . . ?
O34 W9 O27 72.6(5) . . ?
O35 W9 O27 73.4(4) . . ?
O35 W9 O34 82.4(5) . . ?
O11 W10 O12 85.0(5) . . ?
O11 W10 O13 153.5(5) . . ?
O11 W10 O18 72.7(4) . . ?
O12 W10 O18 71.5(4) . . ?
O13 W10 O12 82.4(5) . . ?
O13 W10 O18 81.2(4) . . ?
O16 W10 O11 97.7(5) . . ?
O16 W10 O12 160.8(5) . . ?
O16 W10 O13 87.1(5) . . ?
O16 W10 O18 91.1(4) . . ?
O32 W10 O11 103.2(5) . . ?
O32 W10 O12 94.3(5) . . ?
O32 W10 O13 100.9(5) . . ?
O32 W10 O16 103.5(6) . . ?
O32 W10 O18 165.3(5) . . ?
O9 Ag1 As1 81.4(3) . . ?
O9 Ag1 O20 79.8(4) . . ?
O20 Ag1 As1 80.8(3) . . ?
O22 Ag1 As1 95.6(3) . . ?
O22 Ag1 O9 99.6(4) . . ?
O22 Ag1 O20 176.4(5) . . ?
O22 Ag1 O24 82.1(4) . . ?
O24 Ag1 As1 94.9(3) . . ?
O24 Ag1 O9 176.0(5) . . ?
O24 Ag1 O20 98.2(5) . . ?
O2 As1 O27 96.7(5) . . ?
O18 As1 O2 97.2(5) . . ?
O18 As1 O27 101.2(5) . . ?
W4 Na1 W4 90.0 2_665 4_656 ?
W4 Na1 W4 179.97(3) 3_566 4_656 ?
W4 Na1 W4 179.97(3) 2_665 . ?
W4 Na1 W4 90.0 3_566 . ?
W4 Na1 W4 90.0 4_656 . ?
W4 Na1 W4 90.0 2_665 3_566 ?
O22 Na1 W4 94.4(3) 2_665 3_566 ?
O22 Na1 W4 94.4(3) 4_656 2_665 ?
O22 Na1 W4 85.6(3) . 3_566 ?
O22 Na1 W4 151.3(3) 4_656 3_566 ?
O22 Na1 W4 85.6(3) 4_656 . ?
O22 Na1 W4 151.3(3) 2_665 . ?
O22 Na1 W4 151.3(3) . 2_665 ?
O22 Na1 W4 28.6(3) 3_566 3_566 ?
O22 Na1 W4 94.4(3) 3_566 . ?
O22 Na1 W4 28.6(3) 2_665 2_665 ?
O22 Na1 W4 94.4(3) . 4_656 ?
O22 Na1 W4 85.6(3) 3_566 2_665 ?
O22 Na1 W4 151.3(3) 3_566 4_656 ?
O22 Na1 W4 28.6(3) 4_656 4_656 ?
O22 Na1 W4 28.6(3) . . ?
O22 Na1 W4 85.6(3) 2_665 4_656 ?
O22 Na1 O22 102.9(2) 2_665 4_656 ?
O22 Na1 O22 102.9(2) 2_665 3_566 ?
O22 Na1 O22 102.9(2) . 3_566 ?
O22 Na1 O22 102.9(2) . 4_656 ?
O22 Na1 O22 123.5(5) . 2_665 ?
O22 Na1 O22 123.5(5) 3_566 4_656 ?
O22 Na1 O24 171.2(4) 2_665 4_656 ?
O22 Na1 O24 171.2(4) 4_656 . ?
O22 Na1 O24 171.2(4) . 3_566 ?
O22 Na1 O24 68.9(4) . . ?
O22 Na1 O24 68.9(4) 3_566 3_566 ?
O22 Na1 O24 84.8(4) . 2_665 ?
O22 Na1 O24 68.9(4) 2_665 2_665 ?
O22 Na1 O24 84.8(4) 4_656 3_566 ?
O22 Na1 O24 57.4(4) 4_656 2_665 ?
O22 Na1 O24 57.4(4) 3_566 . ?
O22 Na1 O24 68.9(4) 4_656 4_656 ?
O22 Na1 O24 57.4(4) . 4_656 ?
O22 Na1 O24 171.2(4) 3_566 2_665 ?
O22 Na1 O24 57.4(4) 2_665 3_566 ?
O22 Na1 O24 84.8(4) 3_566 4_656 ?
O22 Na1 O24 84.8(4) 2_665 . ?
O24 Na1 W4 151.3(3) . 4_656 ?
O24 Na1 W4 94.4(3) 4_656 3_566 ?
O24 Na1 W4 28.8(3) . 3_566 ?
O24 Na1 W4 85.6(3) 2_665 2_665 ?
O24 Na1 W4 94.4(3) 3_566 4_656 ?
O24 Na1 W4 28.8(3) 4_656 . ?
O24 Na1 W4 28.8(3) 2_665 4_656 ?
O24 Na1 W4 151.3(3) 4_656 2_665 ?
O24 Na1 W4 85.6(3) 4_656 4_656 ?
O24 Na1 W4 151.3(3) 2_665 3_566 ?
O24 Na1 W4 94.4(3) 2_665 . ?
O24 Na1 W4 85.6(3) 3_566 3_566 ?
O24 Na1 W4 151.3(3) 3_566 . ?
O24 Na1 W4 85.6(3) . . ?
O24 Na1 W4 94.4(3) . 2_665 ?
O24 Na1 W4 28.8(3) 3_566 2_665 ?
O24 Na1 O24 103.0(3) 3_566 . ?
O24 Na1 O24 123.3(6) 2_665 . ?
O24 Na1 O24 103.0(3) 2_665 3_566 ?
O24 Na1 O24 123.3(6) 4_656 3_566 ?
O24 Na1 O24 103.0(3) 2_665 4_656 ?
O24 Na1 O24 103.0(3) 4_656 . ?
O6W Na2 Na7 135.2(8) . 6 ?
O6W Na2 O13W 151.0(9) . 6 ?
O6W Na2 O21 75.3(7) . 6 ?
O6W Na2 O25 123.6(8) . . ?
O12W Na2 Na7 46.2(5) 6 6 ?
O12W Na2 O6W 89.8(8) 6 . ?
O12W Na2 O13W 77.8(7) 6 6 ?
O12W Na2 O21 98.1(6) 6 6 ?
O12W Na2 O25 83.3(6) 6 . ?
O13W Na2 Na7 44.2(5) 6 6 ?
O13W Na2 O21 80.6(6) 6 6 ?
O15W Na2 Na7 126.4(9) . 6 ?
O15W Na2 O6W 96.9(11) . . ?
O15W Na2 O12W 171.8(10) . 6 ?
O15W Na2 O13W 98.1(11) . 6 ?
O15W Na2 O21 88.1(8) . 6 ?
O15W Na2 O25 89.1(9) . . ?
O21 Na2 Na7 113.1(5) 6 6 ?
O25 Na2 Na7 55.0(4) . 6 ?
O25 Na2 O13W 81.3(6) . 6 ?
O25 Na2 O21 161.0(6) . 6 ?
O7 Na3 Na7 90.7(5) . . ?
O8W Na3 Na7 116.0(6) . . ?
O8W Na3 O7 64.7(6) . . ?
O8W Na3 O9W 82.3(8) . . ?
O8W Na3 O28 155.4(8) . 6_554 ?
O9W Na3 Na7 142.7(7) . . ?
O9W Na3 O7 126.5(8) . . ?
O10W Na3 Na7 109.9(7) . . ?
O10W Na3 O7 72.4(6) . . ?
O10W Na3 O8W 115.7(8) . . ?
O10W Na3 O9W 87.5(9) . . ?
O10W Na3 O11W 138.3(10) . . ?
O10W Na3 O28 87.9(7) . 6_554 ?
O11W Na3 Na7 33.7(5) . . ?
O11W Na3 O7 85.7(6) . . ?
O11W Na3 O8W 83.8(7) . . ?
O11W Na3 O9W 133.1(9) . . ?
O11W Na3 O28 82.2(6) . 6_554 ?
O28 Na3 Na7 56.8(4) 6_554 . ?
O28 Na3 O7 133.8(7) 6_554 . ?
O28 Na3 O9W 92.6(8) 6_554 . ?
Na8 Na4 Na8 172.5(5) . 2_655 ?
O5 Na4 Na8 67.6(3) . . ?
O5 Na4 Na8 67.6(3) 2_655 2_655 ?
O5 Na4 Na8 117.4(3) . 2_655 ?
O5 Na4 Na8 117.4(3) 2_655 . ?
O5 Na4 O5 105.1(7) 2_655 . ?
O5 Na4 O32 82.5(4) 2_655 3_556 ?
O5 Na4 O32 82.5(4) . 4_656 ?
O5 Na4 O32 165.5(4) . 3_556 ?
O5 Na4 O32 165.5(4) 2_655 4_656 ?
O5W Na4 Na8 32.7(4) . 2_655 ?
O5W Na4 Na8 150.3(4) 2_655 2_655 ?
O5W Na4 Na8 150.3(4) . . ?
O5W Na4 Na8 32.7(4) 2_655 . ?
O5W Na4 O5 80.0(5) 2_655 . ?
O5W Na4 O5 85.2(5) 2_655 2_655 ?
O5W Na4 O5 85.2(5) . . ?
O5W Na4 O5 80.1(5) . 2_655 ?
O5W Na4 O5W 155.6(10) 2_655 . ?
O5W Na4 O32 88.5(5) 2_655 3_556 ?
O5W Na4 O32 88.5(5) . 4_656 ?
O5W Na4 O32 108.5(5) 2_655 4_656 ?
O5W Na4 O32 108.5(5) . 3_556 ?
O32 Na4 Na8 76.7(3) 4_656 . ?
O32 Na4 Na8 98.0(4) 3_556 . ?
O32 Na4 Na8 76.7(3) 3_556 2_655 ?
O32 Na4 Na8 98.0(4) 4_656 2_655 ?
O32 Na4 O32 92.9(6) 3_556 4_656 ?
O2W Na5 Na6 44.8(4) . . ?
O2W Na5 O3W 85.8(6) . . ?
O3W Na5 Na6 45.0(4) . . ?
O4W Na5 Na6 113.9(6) . . ?
O4W Na5 O2W 92.6(7) . . ?
O4W Na5 O3W 100.7(7) . . ?
W4 Na6 W4 90.68(18) 3_566 . ?
W4 Na6 W6 100.82(19) . . ?
W4 Na6 W6 62.04(14) 3_566 . ?
W4 Na6 Na1A 118.5(9) 3_566 4_656 ?
W4 Na6 Na1A 70.8(11) . 4_656 ?
Na5 Na6 W4 132.1(3) . . ?
Na5 Na6 W4 136.4(3) . 3_566 ?
Na5 Na6 W6 108.6(3) . . ?
Na5 Na6 Na1A 77.1(10) . 4_656 ?
O2W Na6 W4 88.6(4) . . ?
O2W Na6 W4 173.4(5) . 3_566 ?
O2W Na6 W6 111.6(4) . . ?
O2W Na6 Na5 45.8(4) . . ?
O2W Na6 O3W 89.4(6) . . ?
O2W Na6 O4 140.5(5) . . ?
O2W Na6 O8 81.1(5) . . ?
O2W Na6 O22 158.3(6) . 3_566 ?
O2W Na6 O24 84.6(5) . 4_656 ?
O2W Na6 O29 87.6(5) . . ?
O2W Na6 Na1A 67.4(9) . 4_656 ?
O3W Na6 W4 173.6(5) . . ?
O3W Na6 W4 90.6(5) . 3_566 ?
O3W Na6 W6 74.3(4) . . ?
O3W Na6 Na5 48.0(5) . . ?
O3W Na6 O4 89.5(5) . . ?
O3W Na6 O8 82.1(5) . . ?
O3W Na6 O22 86.7(6) . 3_566 ?
O3W Na6 O24 157.5(6) . 4_656 ?
O3W Na6 O29 141.0(6) . . ?
O3W Na6 Na1A 113.9(11) . 4_656 ?
O4 Na6 W4 32.9(3) . 3_566 ?
O4 Na6 W4 88.2(3) . . ?
O4 Na6 W6 31.4(3) . . ?
O4 Na6 Na5 134.5(4) . . ?
O4 Na6 O29 69.3(4) . . ?
O4 Na6 Na1A 146.1(10) . 4_656 ?
O8 Na6 W4 92.3(3) . 3_566 ?
O8 Na6 W4 91.6(3) . . ?
O8 Na6 W6 31.8(3) . . ?
O8 Na6 Na5 94.0(4) . . ?
O8 Na6 O4 59.6(4) . . ?
O8 Na6 O29 59.0(4) . . ?
O8 Na6 Na1A 143.7(10) . 4_656 ?
O22 Na6 W4 97.4(4) 3_566 . ?
O22 Na6 W4 28.2(3) 3_566 3_566 ?
O22 Na6 W6 87.8(3) 3_566 . ?
O22 Na6 Na5 120.3(5) 3_566 . ?
O22 Na6 O4 60.9(4) 3_566 . ?
O22 Na6 O8 119.3(5) 3_566 . ?
O22 Na6 O24 90.9(5) 3_566 4_656 ?
O22 Na6 O29 108.6(5) 3_566 . ?
O22 Na6 Na1A 94.8(9) 3_566 4_656 ?
O24 Na6 W4 97.8(4) 4_656 3_566 ?
O24 Na6 W4 28.1(3) 4_656 . ?
O24 Na6 W6 128.0(4) 4_656 . ?
O24 Na6 Na5 116.5(5) 4_656 . ?
O24 Na6 O4 108.8(5) 4_656 . ?
O24 Na6 O8 118.2(5) 4_656 . ?
O24 Na6 O29 60.6(4) 4_656 . ?
O24 Na6 Na1A 43.9(11) 4_656 4_656 ?
O29 Na6 W4 88.2(3) . 3_566 ?
O29 Na6 W4 32.8(3) . . ?
O29 Na6 W6 70.8(3) . . ?
O29 Na6 Na5 131.1(4) . . ?
O29 Na6 Na1A 100.6(11) . 4_656 ?
Na1A Na6 W6 171.5(11) 4_656 . ?
W9 Na7 Na3 116.3(4) 6_554 . ?
Na2 Na7 W9 70.7(3) 6_554 6_554 ?
Na2 Na7 Na3 126.7(4) 6_554 . ?
O11W Na7 W9 150.4(6) . 6_554 ?
O11W Na7 Na2 129.2(6) . 6_554 ?
O11W Na7 Na3 35.7(5) . . ?
O11W Na7 O12W 104.9(7) . . ?
O11W Na7 O25 171.1(8) . 6_554 ?
O12W Na7 W9 104.3(6) . 6_554 ?
O12W Na7 Na2 47.1(5) . 6_554 ?
O12W Na7 Na3 133.0(6) . . ?
O12W Na7 O25 77.9(6) . 6_554 ?
O13W Na7 W9 86.4(6) . 6_554 ?
O13W Na7 Na2 49.2(6) . 6_554 ?
O13W Na7 Na3 77.8(7) . . ?
O13W Na7 O11W 93.1(8) . . ?
O13W Na7 O12W 82.5(7) . . ?
O13W Na7 O25 78.8(7) . 6_554 ?
O14W Na7 W9 73.8(6) . 6_554 ?
O14W Na7 Na2 123.7(9) . 6_554 ?
O14W Na7 Na3 107.8(9) . . ?
O14W Na7 O11W 102.5(9) . . ?
O14W Na7 O12W 105.3(9) . . ?
O14W Na7 O13W 159.9(9) . . ?
O14W Na7 O25 84.7(8) . 6_554 ?
O25 Na7 W9 26.8(3) 6_554 6_554 ?
O25 Na7 Na2 47.0(4) 6_554 6_554 ?
O25 Na7 Na3 137.1(5) 6_554 . ?
W1 Na8 W2 57.24(18) . . ?
W1 Na8 Na4 63.24(19) . . ?
W2 Na8 Na4 108.4(3) . . ?
W5 Na8 W1 64.22(17) . . ?
W5 Na8 W2 89.8(2) . . ?
W5 Na8 W8 58.41(15) . . ?
W5 Na8 Na4 97.5(2) . . ?
W8 Na8 W1 92.2(2) . . ?
W8 Na8 W2 62.44(17) . . ?
W8 Na8 Na4 152.5(3) . . ?
O1 Na8 W1 31.9(3) . . ?
O1 Na8 W2 73.9(4) . . ?
O1 Na8 W5 32.6(3) . . ?
O1 Na8 W8 76.3(4) . . ?
O1 Na8 Na4 76.2(4) . . ?
O1 Na8 O6 77.1(5) . . ?
O1 Na8 O8W 88.1(6) . . ?
O1 Na8 O15 64.1(4) . . ?
O1 Na8 O23 62.2(5) . . ?
O5W Na8 W1 79.8(5) 2_655 . ?
O5W Na8 W2 98.0(6) 2_655 . ?
O5W Na8 W5 130.8(5) 2_655 . ?
O5W Na8 W8 159.9(6) 2_655 . ?
O5W Na8 Na4 34.1(4) 2_655 . ?
O5W Na8 O1 104.1(6) 2_655 . ?
O5W Na8 O6 129.4(7) 2_655 . ?
O5W Na8 O8W 84.3(7) 2_655 . ?
O5W Na8 O15 163.1(6) 2_655 . ?
O5W Na8 O23 75.4(6) 2_655 . ?
O6 Na8 W1 77.2(4) . . ?
O6 Na8 W2 32.5(3) . . ?
O6 Na8 W5 75.5(3) . . ?
O6 Na8 W8 30.6(3) . . ?
O6 Na8 Na4 138.2(5) . . ?
O6 Na8 O15 62.2(4) . . ?
O6 Na8 O23 60.4(4) . . ?
O7W Na8 W1 152.9(7) . . ?
O7W Na8 W2 95.7(7) . . ?
O7W Na8 W5 120.7(7) . . ?
O7W Na8 W8 72.6(6) . . ?
O7W Na8 Na4 134.9(6) . . ?
O7W Na8 O1 148.4(7) . . ?
O7W Na8 O5W 106.8(7) . 2_655 ?
O7W Na8 O6 78.7(7) . . ?
O7W Na8 O8W 100.9(8) . . ?
O7W Na8 O15 86.7(7) . . ?
O7W Na8 O23 120.5(8) . . ?
O8W Na8 W1 105.9(5) . . ?
O8W Na8 W2 161.8(5) . . ?
O8W Na8 W5 75.4(4) . . ?
O8W Na8 W8 115.7(5) . . ?
O8W Na8 Na4 64.2(5) . . ?
O8W Na8 O6 145.4(6) . . ?
O8W Na8 O15 83.2(6) . . ?
O8W Na8 O23 137.5(6) . . ?
O15 Na8 W1 92.8(4) . . ?
O15 Na8 W2 90.4(4) . . ?
O15 Na8 W5 34.1(3) . . ?
O15 Na8 W8 33.8(3) . . ?
O15 Na8 Na4 129.2(4) . . ?
O15 Na8 O23 106.8(5) . . ?
O23 Na8 W1 34.4(3) . . ?
O23 Na8 W2 29.8(3) . . ?
O23 Na8 W5 90.2(4) . . ?
O23 Na8 W8 87.6(4) . . ?
O23 Na8 Na4 78.8(4) . . ?
W1 O1 Na8 108.2(5) . . ?
W5 O1 W1 145.8(6) . . ?
W5 O1 Na8 104.4(6) . . ?
W6 O2 W5 93.3(4) . . ?
W6 O2 W8 92.6(4) . . ?
W8 O2 W5 93.3(4) . . ?
As1 O2 W5 116.7(5) . . ?
As1 O2 W6 115.8(5) . . ?
As1 O2 W8 135.5(6) . . ?
Na6 O2W Na5 89.4(6) . . ?
W8 O3 W7 147.3(7) . . ?
Na6 O3W Na5 87.1(6) . . ?
W4 O4 W6 145.8(6) 3_566 . ?
W4 O4 Na6 97.3(5) 3_566 . ?
W6 O4 Na6 101.9(5) . . ?
W1 O5 Na4 143.0(7) . . ?
Na8 O5W Na4 113.2(7) 2_655 . ?
W2 O6 Na8 103.8(5) . . ?
W8 O6 W2 147.6(7) . . ?
W8 O6 Na8 105.1(6) . . ?
W5 O7 Na3 131.8(7) . . ?
W5 O8 W6 119.2(6) . . ?
W5 O8 Na6 103.9(5) . . ?
W6 O8 Na6 103.0(5) . . ?
Na3 O8W Na8 131.9(9) . . ?
W9 O9 Ag1 133.0(7) . . ?
W9 O9 Na1A 147.8(15) . . ?
W10 O11 W3 121.2(6) . . ?
Na7 O11W Na3 110.5(8) . . ?
W7 O12 W10 123.0(6) . . ?
Na7 O12W Na2 86.7(7) . 6_554 ?
W6 O13 W10 146.9(7) . . ?
Na7 O13W Na2 86.7(7) . 6_554 ?
W5 O15 W8 120.1(6) . . ?
W5 O15 Na8 95.9(5) . . ?
W8 O15 Na8 99.3(5) . . ?
W10 O16 W4 153.3(7) . 3_566 ?
W7 O17 W2 159.9(7) . . ?
W3 O18 W7 92.8(4) . . ?
W3 O18 W10 92.1(4) . . ?
W7 O18 W10 91.2(4) . . ?
As1 O18 W3 116.8(6) . . ?
As1 O18 W7 132.5(6) . . ?
As1 O18 W10 121.5(6) . . ?
W6 O19 W8 119.9(6) . . ?
W3 O20 Ag1 132.9(7) . . ?
W3 O20 Na1A 149.4(16) . . ?
W6 O21 Na2 127.2(7) . 6_554 ?
W4 O22 Ag1 135.0(7) . . ?
W4 O22 Na1 103.6(6) . . ?
W4 O22 Na6 108.0(6) . 4_656 ?
W4 O22 Na1A 152.4(16) . . ?
Ag1 O22 Na1 101.0(4) . . ?
Ag1 O22 Na6 107.9(5) . 4_656 ?
Na6 O22 Na1 92.5(4) 4_656 . ?
Na6 O22 Na1A 91.8(15) 4_656 . ?
Na1A O22 Na1 94.3(13) . . ?
W1 O23 Na8 97.9(5) . . ?
W2 O23 W1 124.2(6) . . ?
W2 O23 Na8 104.8(5) . . ?
W4 O24 Ag1 135.5(7) 3_566 . ?
W4 O24 Na1 102.9(6) 3_566 . ?
W4 O24 Na6 108.2(6) 3_566 3_566 ?
W4 O24 Na1A 152.8(16) 3_566 . ?
Ag1 O24 Na1 100.5(5) . . ?
Ag1 O24 Na6 108.3(6) . 3_566 ?
Na6 O24 Na1 91.8(4) 3_566 . ?
Na1A O24 Na1 95.8(13) . . ?
Na1A O24 Na6 90.5(15) . 3_566 ?
W9 O25 Na2 148.4(8) . . ?
W9 O25 Na7 107.4(6) . 6 ?
Na2 O25 Na7 78.0(5) . 6 ?
W1 O26 W4 153.3(7) . . ?
W2 O27 W1 91.1(4) . . ?
W9 O27 W1 92.4(4) . . ?
W9 O27 W2 93.8(4) . . ?
As1 O27 W1 121.4(6) . . ?
As1 O27 W2 132.0(6) . . ?
As1 O27 W9 116.7(6) . . ?
W3 O28 Na3 156.1(8) . 6 ?
W4 O29 Na6 97.0(5) . . ?
W5 O29 W4 145.5(7) . . ?
W5 O29 Na6 101.9(5) . . ?
W7 O31 W3 120.1(6) . . ?
W10 O32 Na4 133.5(6) . 3_566 ?
W3 O33 W9 147.8(7) . . ?
W2 O34 W9 118.9(6) . . ?
W1 O35 W9 121.2(6) . . ?
Na1A O1W Na1A 118(3) . 2_665 ?
As1 Na1A Na1 96.6(15) . . ?
As1 Na1A Na6 112.7(16) . 4_656 ?
As1 Na1A Na6 115.1(16) . 3_566 ?
As1 Na1A Na1A 154.9(9) . 2_665 ?
Na1 Na1A Na1A 58.4(10) . 2_665 ?
Na6 Na1A Na1 60.2(8) 4_656 . ?
Na6 Na1A Na1 61.0(8) 3_566 . ?
Na6 Na1A Na6 105.7(14) 3_566 4_656 ?
Na6 Na1A Na1A 55.1(13) 4_656 2_665 ?
Na6 Na1A Na1A 57.3(13) 3_566 2_665 ?
O9 Na1A As1 64.6(14) . . ?
O9 Na1A Na1 134(2) . . ?
O9 Na1A Na6 87.2(14) . 4_656 ?
O9 Na1A Na6 165(2) . 3_566 ?
O9 Na1A O22 89.5(18) . . ?
O9 Na1A O24 139(3) . . ?
O9 Na1A Na1A 130(2) . 2_665 ?
O20 Na1A As1 65.0(14) . . ?
O20 Na1A Na1 137(2) . . ?
O20 Na1A Na6 90.5(15) . 3_566 ?
O20 Na1A Na6 162(2) . 4_656 ?
O20 Na1A O9 75.9(16) . . ?
O20 Na1A O22 139(3) . . ?
O20 Na1A O24 92.4(19) . . ?
O20 Na1A Na1A 134(2) . 2_665 ?
O22 Na1A As1 74.5(16) . . ?
O22 Na1A Na1 44.1(9) . . ?
O22 Na1A Na6 104.9(17) . 3_566 ?
O22 Na1A Na6 43.8(9) . 4_656 ?
O22 Na1A Na1A 84.3(16) . 2_665 ?
O24 Na1A As1 74.9(16) . . ?
O24 Na1A Na1 44.3(9) . . ?
O24 Na1A Na6 45.6(9) . 3_566 ?
O24 Na1A Na6 104.2(17) . 4_656 ?
O24 Na1A O22 74.2(17) . . ?
O24 Na1A Na1A 86.6(17) . 2_665 ?
O1W Na1A As1 174(2) . . ?
O1W Na1A Na1 89.2(17) . . ?
O1W Na1A Na6 68.1(14) . 4_656 ?
O1W Na1A Na6 70.0(14) . 3_566 ?
O1W Na1A O9 109(2) . . ?
O1W Na1A O20 112(2) . . ?
O1W Na1A O22 108(2) . . ?
O1W Na1A O24 111(2) . . ?
O1W Na1A Na1A 30.8(14) . 2_665 ?

loop_
_geom_bond_atom_site_label_1
_geom_bond_atom_site_label_2
_geom_bond_distance
_geom_bond_site_symmetry_2
_geom_bond_publ_flag
W1 O1 1.975(12) . ?
W1 O5 1.710(12) . ?
W1 O23 2.023(12) . ?
W1 O26 1.825(11) . ?
W1 O27 2.410(11) . ?
W1 O35 1.907(12) . ?
W2 O6 1.992(12) . ?
W2 O10 1.762(12) . ?
W2 O17 1.931(12) . ?
W2 O23 1.853(11) . ?
W2 O27 2.392(12) . ?
W2 O34 1.869(13) . ?
W3 O11 1.995(11) . ?
W3 O18 2.322(12) . ?
W3 O20 1.762(14) . ?
W3 O28 1.728(13) . ?
W3 O31 2.108(12) . ?
W3 O33 1.900(11) . ?
W4 O4 1.922(11) 4_656 ?
W4 O16 2.174(12) 4_656 ?
W4 O22 1.747(12) . ?
W4 O24 1.749(14) 4_656 ?
W4 O26 2.120(11) . ?
W4 O29 1.927(12) . ?
W5 O1 1.895(12) . ?
W5 O2 2.333(11) . ?
W5 O7 1.741(13) . ?
W5 O8 1.960(11) . ?
W5 O15 1.918(12) . ?
W5 O29 1.924(11) . ?
W6 O2 2.329(11) . ?
W6 O4 1.933(11) . ?
W6 O8 1.968(11) . ?
W6 O13 1.885(13) . ?
W6 O19 1.908(11) . ?
W6 O21 1.728(12) . ?
W7 O3 1.982(13) . ?
W7 O12 1.879(12) . ?
W7 O14 1.720(13) . ?
W7 O17 1.894(12) . ?
W7 O18 2.399(11) . ?
W7 O31 1.834(13) . ?
W8 O2 2.332(12) . ?
W8 O3 1.880(12) . ?
W8 O6 1.866(12) . ?
W8 O15 1.998(12) . ?
W8 O19 1.984(11) . ?
W8 O30 1.728(12) . ?
W9 O9 1.760(14) . ?
W9 O25 1.726(13) . ?
W9 O27 2.299(11) . ?
W9 O33 1.940(11) . ?
W9 O34 2.107(12) . ?
W9 O35 1.994(12) . ?
W10 O11 1.910(12) . ?
W10 O12 2.026(12) . ?
W10 O13 1.969(13) . ?
W10 O16 1.790(12) . ?
W10 O18 2.403(11) . ?
W10 O32 1.732(12) . ?
Ag1 As1 2.774(3) . ?
Ag1 O9 2.342(13) . ?
Ag1 O20 2.377(13) . ?
Ag1 O22 2.331(13) . ?
Ag1 O24 2.332(14) . ?
As1 O2 1.791(11) . ?
As1 O18 1.785(11) . ?
As1 O27 1.805(12) . ?
Na1 O22 2.698(13) 4_656 ?
Na1 O22 2.698(13) 2_665 ?
Na1 O22 2.698(13) 3_566 ?
Na1 O22 2.698(13) . ?
Na1 O24 2.714(13) 2_665 ?
Na1 O24 2.714(13) 4_656 ?
Na1 O24 2.714(13) 3_566 ?
Na1 O24 2.714(13) . ?
Na2 Na7 3.281(16) 6 ?
Na2 O6W 2.42(2) . ?
Na2 O12W 2.409(19) 6 ?
Na2 O13W 2.49(2) 6 ?
Na2 O15W 2.38(3) . ?
Na2 O21 2.557(16) 6 ?
Na2 O25 2.453(16) . ?
Na3 Na7 3.922(18) . ?
Na3 O7 2.885(19) . ?
Na3 O8W 2.45(2) . ?
Na3 O9W 2.57(3) . ?
Na3 O10W 2.39(2) . ?
Na3 O11W 2.45(2) . ?
Na3 O28 2.474(17) 6_554 ?
Na4 Na8 3.952(10) 2_655 ?
Na4 Na8 3.952(10) . ?
Na4 O5 2.446(14) . ?
Na4 O5 2.446(14) 2_655 ?
Na4 O5W 2.409(14) . ?
Na4 O5W 2.409(14) 2_655 ?
Na4 O32 2.507(14) 4_656 ?
Na4 O32 2.507(14) 3_556 ?
Na5 Na6 3.357(12) . ?
Na5 O2W 2.407(18) . ?
Na5 O3W 2.496(19) . ?
Na5 O4W 2.32(2) . ?
Na6 O2W 2.367(16) . ?
Na6 O3W 2.376(17) . ?
Na6 O4 2.707(14) . ?
Na6 O8 2.645(14) . ?
Na6 O22 2.554(15) 3_566 ?
Na6 O24 2.568(15) 4_656 ?
Na6 O29 2.732(14) . ?
Na6 Na1A 3.60(5) 4_656 ?
Na7 O11W 2.33(2) . ?
Na7 O12W 2.37(2) . ?
Na7 O13W 2.29(2) . ?
Na7 O14W 2.22(3) . ?
Na7 O25 2.747(18) 6_554 ?
Na8 O1 2.397(15) . ?
Na8 O5W 2.325(19) 2_655 ?
Na8 O6 2.566(16) . ?
Na8 O7W 2.25(2) . ?
Na8 O8W 2.48(3) . ?
Na8 O15 2.623(15) . ?
Na8 O23 2.653(17) . ?
O9 Na1A 2.49(6) . ?
O20 Na1A 2.44(6) . ?
O22 Na1A 2.58(6) . ?
O24 Na1A 2.50(6) . ?
O1W Na1A 2.36(7) 2_665 ?
O1W Na1A 2.36(7) . ?
Na1A Na1A 4.05(12) 2_665 ?

loop_
_geom_torsion_atom_site_label_1
_geom_torsion_atom_site_label_2
_geom_torsion_atom_site_label_3
_geom_torsion_atom_site_label_4
_geom_torsion
_geom_torsion_site_symmetry_1
_geom_torsion_site_symmetry_2
_geom_torsion_site_symmetry_3
_geom_torsion_site_symmetry_4
_geom_torsion_publ_flag
O1 W1 O5 Na4 -17.2(12) . . . . ?
O1 W1 O26 W4 -4.3(14) . . . . ?
O1 W5 O7 Na3 89.8(9) . . . . ?
O2 W5 O1 W1 -65.9(12) . . . . ?
O2 W5 O1 Na8 96.3(5) . . . . ?
O2 W5 O7 Na3 -56(3) . . . . ?
O2 W6 O13 W10 68.5(12) . . . . ?
O2 W6 O21 Na2 30(3) . . . 6_554 ?
O2 W8 O3 W7 -55.6(12) . . . . ?
O2 W8 O6 W2 58.9(12) . . . . ?
O2 W8 O6 Na8 -93.1(5) . . . . ?
O2 As1 O18 W3 173.0(6) . . . . ?
O2 As1 O18 W7 50.5(8) . . . . ?
O2 As1 O18 W10 -76.0(7) . . . . ?
O2 As1 O27 W1 75.4(7) . . . . ?
O2 As1 O27 W2 -49.9(8) . . . . ?
O2 As1 O27 W9 -173.4(6) . . . . ?
O3 W7 O12 W10 -92.9(7) . . . . ?
O3 W7 O17 W2 34(2) . . . . ?
O3 W7 O31 W3 17.0(19) . . . . ?
O3 W8 O6 W2 -27.9(12) . . . . ?
O3 W8 O6 Na8 -179.9(5) . . . . ?
O4 W4 O22 Ag1 -133.9(9) 4_656 . . . ?
O4 W4 O22 Na1 104.8(5) 4_656 . . . ?
O4 W4 O22 Na6 7.6(6) 4_656 . . 4_656 ?
O4 W4 O22 Na1A -126(3) 4_656 . . . ?
O4 W6 O13 W10 -14.5(12) . . . . ?
O4 W6 O21 Na2 154.6(7) . . . 6_554 ?
O5 W1 O26 W4 96.5(15) . . . . ?
O6 W2 O23 W1 92.2(7) . . . . ?
O6 W2 O23 Na8 -18.3(5) . . . . ?
O6 W2 O34 W9 -16.2(18) . . . . ?
O6 W8 O3 W7 29.8(12) . . . . ?
O7 W5 O1 W1 121.1(12) . . . . ?
O7 W5 O1 Na8 -76.6(7) . . . . ?
O8 W5 O1 W1 -55(2) . . . . ?
O8 W5 O1 Na8 106.9(14) . . . . ?
O8 W5 O7 Na3 -91.3(9) . . . . ?
O8 W6 O13 W10 59(2) . . . . ?
O8 W6 O21 Na2 67.1(8) . . . 6_554 ?
O9 W9 O25 Na2 169.5(13) . . . . ?
O9 W9 O25 Na7 74.0(7) . . . 6 ?
O10 W2 O23 W1 -169.6(7) . . . . ?
O10 W2 O23 Na8 79.9(6) . . . . ?
O10 W2 O34 W9 173.2(6) . . . . ?
O11 W3 O20 Ag1 -107.2(9) . . . . ?
O11 W3 O20 Na1A -123(3) . . . . ?
O11 W3 O28 Na3 90(2) . . . 6 ?
O11 W10 O16 W4 156.8(14) . . . 3_566 ?
O11 W10 O32 Na4 -150.0(8) . . . 3_566 ?
O12 W7 O17 W2 -26(3) . . . . ?
O12 W7 O31 W3 -69.3(7) . . . . ?
O12 W10 O16 W4 60(2) . . . 3_566 ?
O12 W10 O32 Na4 -64.1(9) . . . 3_566 ?
O13 W6 O21 Na2 -113.6(8) . . . 6_554 ?
O13 W10 O16 W4 3.0(14) . . . 3_566 ?
O13 W10 O32 Na4 18.9(9) . . . 3_566 ?
O14 W7 O12 W10 168.8(7) . . . . ?
O14 W7 O17 W2 132(2) . . . . ?
O14 W7 O31 W3 -171.8(7) . . . . ?
O15 W5 O1 W1 -139.8(12) . . . . ?
O15 W5 O1 Na8 22.4(6) . . . . ?
O15 W5 O7 Na3 -1.3(10) . . . . ?
O15 W8 O3 W7 -57(2) . . . . ?
O15 W8 O6 W2 131.6(12) . . . . ?
O15 W8 O6 Na8 -20.4(5) . . . . ?
O16 W10 O32 Na4 108.6(9) . . . 3_566 ?
O17 W2 O23 W1 30.3(17) . . . . ?
O17 W2 O23 Na8 -80.2(14) . . . . ?
O17 W2 O34 W9 -85.4(7) . . . . ?
O17 W7 O12 W10 -33.2(17) . . . . ?
O17 W7 O31 W3 86.7(7) . . . . ?
O18 W3 O20 Ag1 -34.0(9) . . . . ?
O18 W3 O20 Na1A -50(3) . . . . ?
O18 W3 O28 Na3 34(3) . . . 6 ?
O18 W7 O12 W10 -5.8(6) . . . . ?
O18 W7 O17 W2 -52(2) . . . . ?
O18 W7 O31 W3 2.9(6) . . . . ?
O18 W10 O16 W4 84.2(14) . . . 3_566 ?
O18 W10 O32 Na4 -78(2) . . . 3_566 ?
O18 As1 O2 W5 -176.9(6) . . . . ?
O18 As1 O2 W6 74.7(6) . . . . ?
O18 As1 O2 W8 -49.6(8) . . . . ?
O18 As1 O27 W1 174.2(6) . . . . ?
O18 As1 O27 W2 48.9(8) . . . . ?
O18 As1 O27 W9 -74.6(7) . . . . ?
O19 W6 O13 W10 142.8(12) . . . . ?
O19 W6 O21 Na2 -22.4(8) . . . 6_554 ?
O19 W8 O3 W7 -128.5(12) . . . . ?
O19 W8 O6 W2 67.1(19) . . . . ?
O19 W8 O6 Na8 -85.0(13) . . . . ?
O20 W3 O28 Na3 -175.1(19) . . . 6 ?
O21 W6 O13 W10 -118.9(12) . . . . ?
O23 W1 O5 Na4 65.4(12) . . . . ?
O23 W1 O26 W4 -61(2) . . . . ?
O23 W2 O34 W9 70.4(7) . . . . ?
O24 W4 O22 Ag1 121.2(10) 4_656 . . . ?
O24 W4 O22 Na1 0.0(6) 4_656 . . . ?
O24 W4 O22 Na6 -97.3(6) 4_656 . . 4_656 ?
O24 W4 O22 Na1A 129(3) 4_656 . . . ?
O25 W9 O9 Ag1 -153.9(8) . . . . ?
O25 W9 O9 Na1A -135(3) . . . . ?
O26 W1 O5 Na4 -106.7(11) . . . . ?
O26 W4 O22 Ag1 -51.3(9) . . . . ?
O26 W4 O22 Na1 -172.6(5) . . . . ?
O26 W4 O22 Na6 90.2(6) . . . 4_656 ?
O26 W4 O22 Na1A -44(3) . . . . ?
O27 W1 O5 Na4 85(2) . . . . ?
O27 W1 O26 W4 -86.6(14) . . . . ?
O27 W2 O23 W1 5.5(6) . . . . ?
O27 W2 O23 Na8 -105.1(5) . . . . ?
O27 W2 O34 W9 -1.9(6) . . . . ?
O27 W9 O9 Ag1 33.6(8) . . . . ?
O27 W9 O9 Na1A 52(3) . . . . ?
O27 W9 O25 Na2 -37(3) . . . . ?
O27 W9 O25 Na7 -132.5(16) . . . 6 ?
O27 As1 O2 W5 -74.6(6) . . . . ?
O27 As1 O2 W6 177.0(6) . . . . ?
O27 As1 O2 W8 52.7(9) . . . . ?
O27 As1 O18 W3 74.7(6) . . . . ?
O27 As1 O18 W7 -47.8(9) . . . . ?
O27 As1 O18 W10 -174.3(6) . . . . ?
O28 W3 O20 Ag1 153.4(9) . . . . ?
O28 W3 O20 Na1A 138(3) . . . . ?
O29 W4 O22 Ag1 26.3(11) . . . . ?
O29 W4 O22 Na1 -95.0(5) . . . . ?
O29 W4 O22 Na6 167.8(5) . . . 4_656 ?
O29 W4 O22 Na1A 34(3) . . . . ?
O29 W5 O1 W1 16.6(12) . . . . ?
O29 W5 O1 Na8 178.9(6) . . . . ?
O29 W5 O7 Na3 -178.8(8) . . . . ?
O30 W8 O3 W7 132.9(12) . . . . ?
O30 W8 O6 W2 -130.9(12) . . . . ?
O30 W8 O6 Na8 77.0(6) . . . . ?
O31 W3 O20 Ag1 -32(2) . . . . ?
O31 W3 O20 Na1A -47(4) . . . . ?
O31 W3 O28 Na3 6(2) . . . 6 ?
O31 W7 O12 W10 67.3(8) . . . . ?
O31 W7 O17 W2 -127(2) . . . . ?
O32 W10 O16 W4 -97.5(14) . . . 3_566 ?
O33 W3 O20 Ag1 50.3(9) . . . . ?
O33 W3 O20 Na1A 35(3) . . . . ?
O33 W3 O28 Na3 -78(2) . . . 6 ?
O33 W9 O9 Ag1 -51.2(9) . . . . ?
O33 W9 O9 Na1A -33(3) . . . . ?
O33 W9 O25 Na2 72.4(15) . . . . ?
O33 W9 O25 Na7 -23.1(7) . . . 6 ?
O34 W2 O23 W1 -67.6(8) . . . . ?
O34 W2 O23 Na8 -178.1(5) . . . . ?
O34 W9 O9 Ag1 36(2) . . . . ?
O34 W9 O9 Na1A 55(4) . . . . ?
O34 W9 O25 Na2 -13.2(14) . . . . ?
O34 W9 O25 Na7 -108.7(6) . . . 6 ?
O35 W1 O5 Na4 152.1(11) . . . . ?
O35 W1 O26 W4 -158.8(14) . . . . ?
O35 W9 O9 Ag1 107.0(8) . . . . ?
O35 W9 O9 Na1A 126(3) . . . . ?
O35 W9 O25 Na2 -95.8(14) . . . . ?
O35 W9 O25 Na7 168.7(6) . . . 6 ?

loop_
_smtbx_masks_void_nr
_smtbx_masks_void_average_x
_smtbx_masks_void_average_y
_smtbx_masks_void_average_z
_smtbx_masks_void_volume
_smtbx_masks_void_count_electrons
_smtbx_masks_void_content
1 0.000 0.000 0.500 320.8 86.2 '8 H2O'
2 0.000 0.500 0.250 72.4 36.9 '4 H2O'
3 0.500 0.500 0.000 320.8 86.2 '8 H2O'
4 0.500 1.000 0.750 72.4 36.9 '4 H2O'
